data_4313151
loop_
_publ_author_name
'Sudhir Ranjan'
'Shen-Yi Lin'
'Kuo-Chu Hwang'
'Yun Chi'
'Wei-Li Ching'
'Chao-Shiuan Liu'
'Yu-Tai Tao'
'Chin-Hsiung Chien'
'Shie-Ming Peng'
'Gene-Hsiang Lee'

_publ_section_title
;
 Realizing Green Phosphorescent Light-Emitting Materials from Rhenium(I)
 Pyrazolato Diimine Complexes
;
_journal_name_full 'Inorganic Chemistry'
_journal_page_first 1248
_journal_page_last 1255
_journal_paper_doi 10.1021/ic0259181
_journal_volume 42
_journal_year 2003
_chemical_formula_sum 'C20.5 H10 Cl F6 N4 O3 Re'
_chemical_formula_weight 695.98
_space_group_IT_number 2
_symmetry_cell_setting triclinic
_symmetry_space_group_name_Hall '-P 1'
_symmetry_space_group_name_H-M 'P -1'
_atom_sites_solution_hydrogens geom
_atom_sites_solution_primary direct
_atom_sites_solution_secondary difmap
_audit_creation_method SHELXL-97
_cell_angle_alpha 72.7522(7)
_cell_angle_beta 76.5780(7)
_cell_angle_gamma 78.9214(7)
_cell_formula_units_Z 4
_cell_length_a 10.8218(4)
_cell_length_b 12.3617(4)
_cell_length_c 18.9041(6)
_cell_measurement_reflns_used 5189
_cell_measurement_temperature 295(2)
_cell_measurement_theta_max 27.50
_cell_measurement_theta_min 1.15
_cell_volume 2328.43(14)
_computing_cell_refinement 'Bruker SAINT'
_computing_data_collection 'Bruker SMART'
_computing_data_reduction 'Bruker SAINT'
_computing_molecular_graphics 'Bruker SHELXTL'
_computing_publication_material 'Bruker SHELXTL'
_computing_structure_refinement 'SHELXL-97 (Sheldrick, 1997)'
_computing_structure_solution 'SHELXS-97 (Sheldrick, 1990)'
_diffrn_ambient_temperature 295(2)
_diffrn_measured_fraction_theta_full 1.000
_diffrn_measured_fraction_theta_max 1.000
_diffrn_measurement_device_type 'Bruker SMART CCD area detector'
_diffrn_measurement_method 'phi and omega scans'
_diffrn_radiation_monochromator graphite
_diffrn_radiation_source 'fine-focus sealed tube'
_diffrn_radiation_type MoK\a
_diffrn_radiation_wavelength 0.71073
_diffrn_reflns_av_R_equivalents 0.0382
_diffrn_reflns_av_sigmaI/netI 0.0498
_diffrn_reflns_limit_h_max 14
_diffrn_reflns_limit_h_min -14
_diffrn_reflns_limit_k_max 16
_diffrn_reflns_limit_k_min -16
_diffrn_reflns_limit_l_max 24
_diffrn_reflns_limit_l_min -24
_diffrn_reflns_number 32877
_diffrn_reflns_theta_full 27.50
_diffrn_reflns_theta_max 27.50
_diffrn_reflns_theta_min 1.15
_diffrn_standards_decay_% 7.50
_exptl_absorpt_coefficient_mu 5.412
_exptl_absorpt_correction_T_max 0.5189
_exptl_absorpt_correction_T_min 0.3891
_exptl_absorpt_correction_type multi-scan
_exptl_crystal_colour yellow
_exptl_crystal_density_diffrn 1.985
_exptl_crystal_density_meas ?
_exptl_crystal_density_method 'not measured'
_exptl_crystal_description block
_exptl_crystal_F_000 1324
_exptl_crystal_size_max 0.20
_exptl_crystal_size_mid 0.20
_exptl_crystal_size_min 0.12
_refine_diff_density_max 1.089
_refine_diff_density_min -0.991
_refine_diff_density_rms 0.117
_refine_ls_extinction_method none
_refine_ls_goodness_of_fit_ref 1.014
_refine_ls_hydrogen_treatment mixed
_refine_ls_matrix_type full
_refine_ls_number_parameters 630
_refine_ls_number_reflns 10685
_refine_ls_number_restraints 4
_refine_ls_restrained_S_all 1.016
_refine_ls_R_factor_all 0.0660
_refine_ls_R_factor_gt 0.0353
_refine_ls_shift/su_max 0.002
_refine_ls_shift/su_mean 0.000
_refine_ls_structure_factor_coef Fsqd
_refine_ls_weighting_details 'calc w=1/[\s^2^(Fo^2^)+(0.0501P)^2^+0.0000P] where P=(Fo^2^+2Fc^2^)/3'
_refine_ls_weighting_scheme calc
_refine_ls_wR_factor_gt 0.0842
_refine_ls_wR_factor_ref 0.0965
_reflns_number_gt 7196
_reflns_number_total 10685
_reflns_threshold_expression >2sigma(I)
_cod_data_source_file ic0259181_s2.cif
_cod_data_source_block ic8682,complex2
_cod_depositor_comments
;
The following automatic conversions were performed:

'_symmetry_cell_setting' value 'Triclinic' changed to 'triclinic'
according to the built-in table from CIF Core dictionary named
'cif_core.dic' version 2.4.1 from 2010-06-29.

Automatic conversion script
Id: cif_fix_values 1646 2011-03-28 12:23:43Z adriana 

The following automatic conversions were performed:

'_exptl_crystal_density_meas' value 'not_measured' was changed to '?'
- the value is perceived as not measured.

Automatic conversion script
Id: cif_fix_values 3008 2015-01-20 13:52:24Z robertas 
;
_cod_original_formula_sum 'C20.50 H10 Cl F6 N4 O3 Re'
_cod_database_code 4313151

loop_
_symmetry_equiv_pos_as_xyz
'x, y, z'
'-x, -y, -z'

loop_
_atom_site_label
_atom_site_type_symbol
_atom_site_fract_x
_atom_site_fract_y
_atom_site_fract_z
_atom_site_U_iso_or_equiv
_atom_site_adp_type
_atom_site_occupancy
_atom_site_symmetry_multiplicity
_atom_site_calc_flag
_atom_site_refinement_flags
_atom_site_disorder_assembly
_atom_site_disorder_group
Re1 Re 1.21151(2) 1.16590(2) -0.174175(13) 0.04046(8) Uani 1 1 d . . .
O1 O 1.2283(5) 1.0369(5) -0.2923(3) 0.0757(15) Uani 1 1 d . . .
O2 O 0.9310(5) 1.1297(5) -0.1390(3) 0.0876(17) Uani 1 1 d . . .
O3 O 1.1443(5) 1.3843(4) -0.2951(3) 0.0712(14) Uani 1 1 d . . .
N1 N 1.2826(5) 1.0145(4) -0.0915(3) 0.0449(12) Uani 1 1 d . . .
N2 N 1.4177(4) 1.1709(4) -0.1951(3) 0.0408(11) Uani 1 1 d . . .
N3 N 1.1787(5) 1.2501(4) -0.0814(3) 0.0459(12) Uani 1 1 d . . .
N4 N 1.0966(5) 1.1990(5) -0.0182(3) 0.0517(13) Uani 1 1 d . . .
C1 C 1.2281(6) 1.0848(6) -0.2475(4) 0.0492(15) Uani 1 1 d . . .
C2 C 1.0363(6) 1.1443(6) -0.1511(4) 0.0550(17) Uani 1 1 d . . .
C3 C 1.1684(6) 1.3026(6) -0.2482(4) 0.0502(15) Uani 1 1 d . . .
C4 C 1.2156(6) 0.9361(6) -0.0431(4) 0.0564(17) Uani 1 1 d . . .
H4A H 1.1272 0.9464 -0.0397 0.068 Uiso 1 1 calc R . .
C5 C 1.2722(8) 0.8392(6) 0.0027(4) 0.067(2) Uani 1 1 d . . .
H5A H 1.2220 0.7849 0.0354 0.081 Uiso 1 1 calc R . .
C6 C 1.4014(8) 0.8226(6) 0.0005(4) 0.067(2) Uani 1 1 d . . .
H6A H 1.4392 0.7579 0.0319 0.080 Uiso 1 1 calc R . .
C7 C 1.4759(6) 0.9035(5) -0.0493(4) 0.0523(16) Uani 1 1 d . . .
C8 C 1.6126(7) 0.8950(7) -0.0566(4) 0.063(2) Uani 1 1 d . . .
H8A H 1.6558 0.8340 -0.0253 0.076 Uiso 1 1 calc R . .
C9 C 1.6769(6) 0.9733(7) -0.1074(4) 0.065(2) Uani 1 1 d . . .
H9A H 1.7649 0.9660 -0.1100 0.078 Uiso 1 1 calc R . .
C10 C 1.6188(6) 1.0684(6) -0.1584(4) 0.0529(16) Uani 1 1 d . . .
C11 C 1.6831(6) 1.1486(7) -0.2160(4) 0.066(2) Uani 1 1 d . . .
H11A H 1.7719 1.1430 -0.2234 0.079 Uiso 1 1 calc R . .
C12 C 1.6179(6) 1.2340(6) -0.2608(4) 0.0613(18) Uani 1 1 d . . .
H12A H 1.6616 1.2867 -0.3000 0.074 Uiso 1 1 calc R . .
C13 C 1.4849(6) 1.2444(6) -0.2491(4) 0.0519(16) Uani 1 1 d . . .
H13A H 1.4415 1.3052 -0.2803 0.062 Uiso 1 1 calc R . .
C14 C 1.4114(6) 0.9988(5) -0.0952(3) 0.0425(14) Uani 1 1 d . . .
C15 C 1.4857(6) 1.0813(5) -0.1498(3) 0.0425(14) Uani 1 1 d . . .
C16 C 0.9879(9) 1.2388(9) 0.1018(5) 0.080(2) Uani 1 1 d . . .
C17 C 1.0741(6) 1.2672(6) 0.0276(4) 0.0554(17) Uani 1 1 d . . .
C18 C 1.1394(7) 1.3617(6) -0.0034(4) 0.0641(19) Uani 1 1 d . . .
H18A H 1.1390 1.4211 0.0175 0.077 Uiso 1 1 calc R . .
C19 C 1.2034(6) 1.3470(5) -0.0707(4) 0.0502(15) Uani 1 1 d . . .
C20 C 1.2883(8) 1.4240(7) -0.1260(5) 0.070(2) Uani 1 1 d . . .
F1 F 1.2930(5) 1.5140(4) -0.1048(3) 0.0983(16) Uani 1 1 d . . .
F2 F 1.2646(7) 1.4580(5) -0.1934(3) 0.124(2) Uani 1 1 d . . .
F3 F 1.4126(5) 1.3725(4) -0.1352(3) 0.1051(17) Uani 1 1 d . . .
F4 F 0.8655(6) 1.2641(7) 0.0977(4) 0.162(3) Uani 1 1 d . . .
F5 F 0.9938(7) 1.1329(6) 0.1367(3) 0.155(3) Uani 1 1 d . . .
F6 F 0.9948(8) 1.2980(8) 0.1455(3) 0.189(4) Uani 1 1 d . . .
Re2 Re 0.21809(2) 0.28253(2) 0.495974(14) 0.04713(9) Uani 1 1 d . . .
O4 O 0.0045(5) 0.2544(5) 0.6355(3) 0.0779(16) Uani 1 1 d . . .
O5 O 0.4034(5) 0.2608(6) 0.6013(3) 0.0891(18) Uani 1 1 d . . .
O6 O 0.1544(6) 0.5405(5) 0.4769(4) 0.097(2) Uani 1 1 d . . .
N5 N 0.0940(5) 0.2671(4) 0.4241(3) 0.0487(13) Uani 1 1 d . . .
N6 N 0.2487(5) 0.1015(4) 0.5004(3) 0.0468(12) Uani 1 1 d . . .
N7 N 0.3690(5) 0.2940(4) 0.3948(3) 0.0456(12) Uani 1 1 d . . .
N8 N 0.3652(5) 0.2252(5) 0.3508(3) 0.0535(13) Uani 1 1 d . . .
C21 C 0.0839(7) 0.2637(6) 0.5834(4) 0.0588(18) Uani 1 1 d . . .
C22 C 0.3333(7) 0.2716(6) 0.5610(4) 0.0593(18) Uani 1 1 d . . .
C23 C 0.1808(7) 0.4437(7) 0.4831(4) 0.0640(19) Uani 1 1 d . . .
C24 C 0.0158(6) 0.3495(6) 0.3868(4) 0.0636(19) Uani 1 1 d . . .
H24A H 0.0100 0.4235 0.3908 0.076 Uiso 1 1 calc R . .
C25 C -0.0579(7) 0.3288(8) 0.3418(4) 0.075(2) Uani 1 1 d . . .
H25A H -0.1115 0.3887 0.3167 0.090 Uiso 1 1 calc R . .
C26 C -0.0518(7) 0.2222(7) 0.3345(4) 0.071(2) Uani 1 1 d . . .
H26A H -0.1012 0.2083 0.3047 0.085 Uiso 1 1 calc R . .
C27 C 0.0297(6) 0.1333(6) 0.3722(4) 0.0572(17) Uani 1 1 d . . .
C28 C 0.0468(8) 0.0175(8) 0.3675(4) 0.072(2) Uani 1 1 d . . .
H28A H 0.0006 -0.0010 0.3379 0.086 Uiso 1 1 calc R . .
C29 C 0.1263(8) -0.0640(7) 0.4039(5) 0.074(2) Uani 1 1 d . . .
H29A H 0.1350 -0.1380 0.3992 0.089 Uiso 1 1 calc R . .
C30 C 0.1986(7) -0.0398(6) 0.4505(4) 0.0574(17) Uani 1 1 d . . .
C31 C 0.2857(8) -0.1227(6) 0.4914(5) 0.071(2) Uani 1 1 d . . .
H31A H 0.2992 -0.1978 0.4881 0.086 Uiso 1 1 calc R . .
C32 C 0.3497(8) -0.0915(7) 0.5356(4) 0.075(2) Uani 1 1 d . . .
H32A H 0.4053 -0.1450 0.5634 0.090 Uiso 1 1 calc R . .
C33 C 0.3297(7) 0.0197(6) 0.5376(4) 0.0589(18) Uani 1 1 d . . .
H33A H 0.3750 0.0405 0.5665 0.071 Uiso 1 1 calc R . .
C34 C 0.0997(5) 0.1602(5) 0.4170(3) 0.0455(14) Uani 1 1 d . . .
C35 C 0.1841(6) 0.0713(5) 0.4574(3) 0.0463(14) Uani 1 1 d . . .
C36 C 0.5129(7) 0.4317(6) 0.3933(4) 0.0559(17) Uani 1 1 d . . .
C37 C 0.4727(6) 0.3510(5) 0.3618(3) 0.0476(15) Uani 1 1 d . . .
C38 C 0.5353(7) 0.3185(6) 0.2979(4) 0.0578(17) Uani 1 1 d . . .
H38A H 0.6091 0.3432 0.2652 0.069 Uiso 1 1 calc R . .
C39 C 0.4641(7) 0.2415(6) 0.2935(4) 0.0578(17) Uani 1 1 d . . .
C40 C 0.4816(10) 0.1779(9) 0.2366(5) 0.087(3) Uani 1 1 d . . .
F7 F 0.4850(7) 0.0664(6) 0.2661(4) 0.145(3) Uani 1 1 d . . .
F8 F 0.3931(8) 0.2024(8) 0.1989(5) 0.195(4) Uani 1 1 d . . .
F9 F 0.5914(7) 0.1838(7) 0.1915(4) 0.152(3) Uani 1 1 d . . .
F10 F 0.6149(5) 0.4769(4) 0.3498(3) 0.0890(14) Uani 1 1 d . . .
F11 F 0.5407(5) 0.3864(4) 0.4615(3) 0.0963(16) Uani 1 1 d . . .
F12 F 0.4233(5) 0.5212(4) 0.4005(3) 0.0949(15) Uani 1 1 d . . .
C41 C 1.2578(14) 0.5017(19) 0.1709(8) 0.325(13) Uiso 1 1 d D . .
H41A H 1.2733 0.4189 0.1839 0.391 Uiso 0.626(8) 1 calc PR A 1
H41B H 1.3325 0.5333 0.1375 0.391 Uiso 0.626(8) 1 calc PR A 1
H41C H 1.2823 0.5508 0.1955 0.391 Uiso 0.374(8) 1 d PR A 2
H41D H 1.2534 0.4250 0.2037 0.391 Uiso 0.374(8) 1 d PR A 2
Cl1 Cl 1.1172(7) 0.5566(7) 0.1346(5) 0.321(4) Uiso 1 1 d D A .
Cl2 Cl 1.2092(8) 0.5534(7) 0.2472(5) 0.209(4) Uiso 0.626(8) 1 d PD A 1
Cl2' Cl 1.3534(10) 0.4973(13) 0.0861(8) 0.231(8) Uiso 0.374(8) 1 d PD A 2

loop_
_atom_site_aniso_label
_atom_site_aniso_U_11
_atom_site_aniso_U_22
_atom_site_aniso_U_33
_atom_site_aniso_U_23
_atom_site_aniso_U_13
_atom_site_aniso_U_12
Re1 0.03627(13) 0.04698(15) 0.03967(15) -0.01364(11) -0.01100(10) -0.00091(10)
O1 0.094(4) 0.081(4) 0.065(3) -0.037(3) -0.019(3) -0.009(3)
O2 0.048(3) 0.120(5) 0.100(4) -0.032(4) -0.010(3) -0.021(3)
O3 0.077(3) 0.061(3) 0.073(3) -0.003(3) -0.037(3) 0.001(3)
N1 0.048(3) 0.049(3) 0.039(3) -0.018(2) -0.007(2) -0.001(2)
N2 0.038(2) 0.046(3) 0.039(3) -0.009(2) -0.015(2) -0.004(2)
N3 0.044(3) 0.053(3) 0.041(3) -0.016(2) -0.006(2) -0.004(2)
N4 0.051(3) 0.058(3) 0.046(3) -0.017(3) -0.007(3) -0.001(3)
C1 0.047(3) 0.056(4) 0.046(4) -0.015(3) -0.016(3) -0.001(3)
C2 0.046(4) 0.069(5) 0.056(4) -0.023(3) -0.017(3) -0.005(3)
C3 0.050(4) 0.054(4) 0.052(4) -0.024(3) -0.017(3) 0.004(3)
C4 0.052(4) 0.054(4) 0.053(4) -0.008(3) 0.003(3) -0.009(3)
C5 0.090(6) 0.053(4) 0.053(4) -0.003(3) -0.008(4) -0.017(4)
C6 0.084(5) 0.059(5) 0.055(4) -0.015(4) -0.022(4) 0.008(4)
C7 0.067(4) 0.044(4) 0.045(4) -0.011(3) -0.019(3) 0.005(3)
C8 0.062(4) 0.066(5) 0.066(5) -0.024(4) -0.034(4) 0.019(4)
C9 0.043(4) 0.081(5) 0.080(5) -0.032(5) -0.028(4) 0.009(4)
C10 0.045(3) 0.067(4) 0.055(4) -0.024(3) -0.020(3) -0.001(3)
C11 0.035(3) 0.101(6) 0.070(5) -0.033(5) -0.009(3) -0.011(4)
C12 0.051(4) 0.076(5) 0.061(4) -0.017(4) -0.008(3) -0.023(4)
C13 0.052(4) 0.056(4) 0.048(4) -0.012(3) -0.013(3) -0.005(3)
C14 0.047(3) 0.047(3) 0.039(3) -0.017(3) -0.017(3) 0.003(3)
C15 0.053(3) 0.043(3) 0.037(3) -0.021(3) -0.016(3) 0.005(3)
C16 0.082(6) 0.092(7) 0.064(5) -0.036(5) 0.005(5) -0.004(5)
C17 0.054(4) 0.067(5) 0.043(4) -0.023(3) -0.003(3) 0.003(3)
C18 0.078(5) 0.055(4) 0.064(5) -0.027(4) -0.014(4) 0.002(4)
C19 0.055(4) 0.047(4) 0.054(4) -0.022(3) -0.010(3) -0.005(3)
C20 0.088(6) 0.057(5) 0.067(5) -0.024(4) -0.004(4) -0.014(4)
F1 0.139(5) 0.060(3) 0.102(4) -0.033(3) -0.002(3) -0.033(3)
F2 0.204(7) 0.123(5) 0.061(3) 0.009(3) -0.034(4) -0.098(5)
F3 0.096(4) 0.090(4) 0.129(5) -0.042(3) 0.016(3) -0.037(3)
F4 0.088(4) 0.221(8) 0.138(6) -0.048(5) 0.032(4) 0.006(5)
F5 0.166(6) 0.114(5) 0.101(5) 0.006(4) 0.064(4) 0.014(4)
F6 0.267(9) 0.268(9) 0.081(4) -0.111(5) 0.068(5) -0.169(8)
Re2 0.04776(15) 0.05477(17) 0.04330(16) -0.02419(13) -0.00543(12) -0.00322(12)
O4 0.064(3) 0.111(4) 0.067(3) -0.047(3) 0.013(3) -0.027(3)
O5 0.084(4) 0.142(6) 0.054(3) -0.025(3) -0.021(3) -0.036(4)
O6 0.093(4) 0.063(4) 0.140(6) -0.054(4) -0.005(4) 0.005(3)
N5 0.043(3) 0.055(3) 0.045(3) -0.015(3) -0.007(2) 0.004(2)
N6 0.044(3) 0.053(3) 0.040(3) -0.011(2) -0.006(2) -0.004(2)
N7 0.050(3) 0.049(3) 0.042(3) -0.019(2) -0.010(2) -0.002(2)
N8 0.061(3) 0.059(3) 0.045(3) -0.027(3) -0.001(3) -0.011(3)
C21 0.061(4) 0.074(5) 0.051(4) -0.031(4) -0.007(3) -0.011(4)
C22 0.057(4) 0.083(5) 0.042(4) -0.026(4) -0.002(3) -0.014(4)
C23 0.063(4) 0.068(5) 0.064(5) -0.037(4) 0.003(4) -0.004(4)
C24 0.061(4) 0.066(5) 0.060(5) -0.018(4) -0.014(4) 0.008(4)
C25 0.068(5) 0.089(6) 0.065(5) -0.010(4) -0.030(4) 0.004(4)
C26 0.069(5) 0.091(6) 0.061(5) -0.018(4) -0.028(4) -0.016(4)
C27 0.052(4) 0.075(5) 0.049(4) -0.024(4) -0.005(3) -0.012(3)
C28 0.073(5) 0.092(6) 0.066(5) -0.039(5) -0.010(4) -0.025(5)
C29 0.085(6) 0.067(5) 0.081(6) -0.037(4) -0.003(5) -0.023(4)
C30 0.058(4) 0.054(4) 0.060(4) -0.020(3) -0.003(3) -0.011(3)
C31 0.076(5) 0.047(4) 0.082(6) -0.011(4) -0.005(4) -0.005(4)
C32 0.073(5) 0.068(5) 0.066(5) 0.000(4) -0.015(4) 0.011(4)
C33 0.063(4) 0.062(5) 0.043(4) -0.005(3) -0.012(3) 0.000(4)
C34 0.042(3) 0.053(4) 0.042(3) -0.017(3) -0.002(3) -0.007(3)
C35 0.044(3) 0.053(4) 0.038(3) -0.013(3) 0.000(3) -0.004(3)
C36 0.061(4) 0.054(4) 0.053(4) -0.018(3) -0.002(3) -0.010(3)
C37 0.057(4) 0.042(3) 0.042(4) -0.007(3) -0.011(3) -0.006(3)
C38 0.064(4) 0.059(4) 0.047(4) -0.016(3) 0.000(3) -0.010(3)
C39 0.060(4) 0.068(5) 0.045(4) -0.026(3) 0.004(3) -0.010(4)
C40 0.105(7) 0.104(8) 0.064(6) -0.049(5) 0.003(5) -0.021(6)
F7 0.187(7) 0.119(5) 0.143(6) -0.089(5) 0.013(5) -0.025(5)
F8 0.181(7) 0.303(11) 0.180(7) -0.195(8) -0.106(6) 0.080(7)
F9 0.149(6) 0.211(7) 0.112(5) -0.114(5) 0.063(4) -0.057(5)
F10 0.093(3) 0.083(3) 0.096(4) -0.028(3) 0.008(3) -0.046(3)
F11 0.142(5) 0.096(4) 0.068(3) -0.011(3) -0.034(3) -0.057(3)
F12 0.091(3) 0.067(3) 0.139(5) -0.052(3) -0.010(3) -0.012(3)

loop_
_atom_type_symbol
_atom_type_description
_atom_type_scat_dispersion_real
_atom_type_scat_dispersion_imag
_atom_type_scat_source
C C 0.0033 0.0016 'International Tables Vol C Tables 4.2.6.8 and 6.1.1.4'
H H 0.0000 0.0000 'International Tables Vol C Tables 4.2.6.8 and 6.1.1.4'
N N 0.0061 0.0033 'International Tables Vol C Tables 4.2.6.8 and 6.1.1.4'
O O 0.0106 0.0060 'International Tables Vol C Tables 4.2.6.8 and 6.1.1.4'
F F 0.0171 0.0103 'International Tables Vol C Tables 4.2.6.8 and 6.1.1.4'
Cl Cl 0.1484 0.1585 'International Tables Vol C Tables 4.2.6.8 and 6.1.1.4'
Re Re -1.0185 7.2310 'International Tables Vol C Tables 4.2.6.8 and 6.1.1.4'

loop_
_geom_angle_atom_site_label_1
_geom_angle_atom_site_label_2
_geom_angle_atom_site_label_3
_geom_angle
_geom_angle_site_symmetry_1
_geom_angle_site_symmetry_3
_geom_angle_publ_flag
C1 Re1 C2 85.4(3) . . ?
C1 Re1 C3 88.0(3) . . ?
C2 Re1 C3 88.0(3) . . ?
C1 Re1 N2 92.5(2) . . ?
C2 Re1 N2 173.8(2) . . ?
C3 Re1 N2 97.9(2) . . ?
C1 Re1 N1 93.4(2) . . ?
C2 Re1 N1 98.4(2) . . ?
C3 Re1 N1 173.6(2) . . ?
N2 Re1 N1 75.79(18) . . ?
C1 Re1 N3 174.6(2) . . ?
C2 Re1 N3 90.2(2) . . ?
C3 Re1 N3 95.0(2) . . ?
N2 Re1 N3 91.53(17) . . ?
N1 Re1 N3 84.16(18) . . ?
C4 N1 C14 118.1(5) . . ?
C4 N1 Re1 127.2(4) . . ?
C14 N1 Re1 114.6(4) . . ?
C13 N2 C15 117.1(5) . . ?
C13 N2 Re1 127.5(4) . . ?
C15 N2 Re1 115.2(4) . . ?
C19 N3 N4 107.9(5) . . ?
C19 N3 Re1 138.4(4) . . ?
N4 N3 Re1 113.1(4) . . ?
C17 N4 N3 105.7(5) . . ?
O1 C1 Re1 174.8(6) . . ?
O2 C2 Re1 177.8(6) . . ?
O3 C3 Re1 177.9(6) . . ?
N1 C4 C5 122.3(6) . . ?
C6 C5 C4 120.4(7) . . ?
C5 C6 C7 119.4(7) . . ?
C6 C7 C14 116.8(6) . . ?
C6 C7 C8 124.2(6) . . ?
C14 C7 C8 119.0(6) . . ?
C9 C8 C7 120.4(6) . . ?
C8 C9 C10 123.6(6) . . ?
C11 C10 C15 117.3(6) . . ?
C11 C10 C9 125.7(6) . . ?
C15 C10 C9 116.9(6) . . ?
C12 C11 C10 120.3(6) . . ?
C11 C12 C13 120.2(7) . . ?
N2 C13 C12 122.5(6) . . ?
N1 C14 C7 123.0(6) . . ?
N1 C14 C15 118.5(5) . . ?
C7 C14 C15 118.5(5) . . ?
N2 C15 C10 122.6(6) . . ?
N2 C15 C14 115.9(5) . . ?
C10 C15 C14 121.5(5) . . ?
F5 C16 F6 110.5(9) . . ?
F5 C16 F4 101.1(9) . . ?
F6 C16 F4 100.7(8) . . ?
F5 C16 C17 115.8(7) . . ?
F6 C16 C17 113.7(8) . . ?
F4 C16 C17 113.4(8) . . ?
N4 C17 C18 112.1(6) . . ?
N4 C17 C16 120.7(7) . . ?
C18 C17 C16 127.3(7) . . ?
C19 C18 C17 103.6(6) . . ?
C18 C19 N3 110.8(6) . . ?
C18 C19 C20 125.5(6) . . ?
N3 C19 C20 123.7(6) . . ?
F2 C20 F1 108.0(7) . . ?
F2 C20 F3 103.8(7) . . ?
F1 C20 F3 104.2(7) . . ?
F2 C20 C19 115.9(7) . . ?
F1 C20 C19 112.7(7) . . ?
F3 C20 C19 111.3(6) . . ?
C22 Re2 C23 90.5(3) . . ?
C22 Re2 C21 87.7(3) . . ?
C23 Re2 C21 88.4(3) . . ?
C22 Re2 N6 95.9(3) . . ?
C23 Re2 N6 173.5(3) . . ?
C21 Re2 N6 93.0(2) . . ?
C22 Re2 N5 171.3(3) . . ?
C23 Re2 N5 98.2(3) . . ?
C21 Re2 N5 92.6(2) . . ?
N6 Re2 N5 75.43(19) . . ?
C22 Re2 N7 94.1(2) . . ?
C23 Re2 N7 94.8(2) . . ?
C21 Re2 N7 176.3(2) . . ?
N6 Re2 N7 83.69(18) . . ?
N5 Re2 N7 85.07(18) . . ?
C24 N5 C34 117.1(6) . . ?
C24 N5 Re2 127.9(5) . . ?
C34 N5 Re2 115.0(4) . . ?
C33 N6 C35 117.6(6) . . ?
C33 N6 Re2 126.8(5) . . ?
C35 N6 Re2 115.5(4) . . ?
C37 N7 N8 106.9(5) . . ?
C37 N7 Re2 137.8(4) . . ?
N8 N7 Re2 115.4(4) . . ?
C39 N8 N7 107.1(5) . . ?
O4 C21 Re2 178.7(6) . . ?
O5 C22 Re2 177.6(7) . . ?
O6 C23 Re2 177.7(7) . . ?
N5 C24 C25 122.5(7) . . ?
C26 C25 C24 120.4(7) . . ?
C25 C26 C27 119.1(7) . . ?
C26 C27 C34 117.3(7) . . ?
C26 C27 C28 124.3(7) . . ?
C34 C27 C28 118.4(7) . . ?
C29 C28 C27 122.2(7) . . ?
C28 C29 C30 120.9(7) . . ?
C35 C30 C31 116.9(6) . . ?
C35 C30 C29 119.0(7) . . ?
C31 C30 C29 124.1(7) . . ?
C32 C31 C30 119.9(7) . . ?
C33 C32 C31 118.3(7) . . ?
N6 C33 C32 124.4(7) . . ?
N5 C34 C27 123.6(6) . . ?
N5 C34 C35 117.1(5) . . ?
C27 C34 C35 119.3(6) . . ?
N6 C35 C30 122.8(6) . . ?
N6 C35 C34 116.9(5) . . ?
C30 C35 C34 120.2(6) . . ?
F10 C36 F11 106.8(6) . . ?
F10 C36 F12 105.0(6) . . ?
F11 C36 F12 104.6(6) . . ?
F10 C36 C37 112.0(6) . . ?
F11 C36 C37 114.3(6) . . ?
F12 C36 C37 113.3(6) . . ?
N7 C37 C38 110.2(6) . . ?
N7 C37 C36 123.9(6) . . ?
C38 C37 C36 125.8(6) . . ?
C39 C38 C37 103.9(6) . . ?
N8 C39 C38 111.9(6) . . ?
N8 C39 C40 118.3(7) . . ?
C38 C39 C40 129.8(7) . . ?
F8 C40 F9 109.8(9) . . ?
F8 C40 F7 103.3(9) . . ?
F9 C40 F7 101.4(9) . . ?
F8 C40 C39 114.9(9) . . ?
F9 C40 C39 113.2(8) . . ?
F7 C40 C39 113.0(8) . . ?
Cl2 C41 Cl2' 152.5(17) . . ?
Cl2 C41 Cl1 95.4(8) . . ?
Cl2' C41 Cl1 95.2(6) . . ?

loop_
_geom_bond_atom_site_label_1
_geom_bond_atom_site_label_2
_geom_bond_distance
_geom_bond_site_symmetry_2
_geom_bond_publ_flag
Re1 C1 1.897(7) . ?
Re1 C2 1.897(7) . ?
Re1 C3 1.905(7) . ?
Re1 N2 2.184(4) . ?
Re1 N1 2.192(5) . ?
Re1 N3 2.222(5) . ?
O1 C1 1.168(7) . ?
O2 C2 1.147(7) . ?
O3 C3 1.161(7) . ?
N1 C4 1.318(8) . ?
N1 C14 1.358(7) . ?
N2 C13 1.324(8) . ?
N2 C15 1.384(7) . ?
N3 C19 1.355(8) . ?
N3 N4 1.374(7) . ?
N4 C17 1.332(8) . ?
C4 C5 1.382(9) . ?
C5 C6 1.366(10) . ?
C6 C7 1.391(10) . ?
C7 C14 1.410(8) . ?
C7 C8 1.439(9) . ?
C8 C9 1.319(10) . ?
C9 C10 1.426(9) . ?
C10 C11 1.387(10) . ?
C10 C15 1.395(8) . ?
C11 C12 1.339(10) . ?
C12 C13 1.391(9) . ?
C14 C15 1.435(8) . ?
C16 F5 1.277(10) . ?
C16 F6 1.278(10) . ?
C16 F4 1.315(10) . ?
C16 C17 1.480(10) . ?
C17 C18 1.388(10) . ?
C18 C19 1.347(9) . ?
C19 C20 1.464(10) . ?
C20 F2 1.288(9) . ?
C20 F1 1.302(8) . ?
C20 F3 1.369(9) . ?
Re2 C22 1.906(7) . ?
Re2 C23 1.908(8) . ?
Re2 C21 1.919(7) . ?
Re2 N6 2.177(5) . ?
Re2 N5 2.187(5) . ?
Re2 N7 2.196(5) . ?
O4 C21 1.139(8) . ?
O5 C22 1.158(8) . ?
O6 C23 1.153(8) . ?
N5 C24 1.331(8) . ?
N5 C34 1.356(8) . ?
N6 C33 1.345(8) . ?
N6 C35 1.354(7) . ?
N7 C37 1.365(8) . ?
N7 N8 1.366(6) . ?
N8 C39 1.333(8) . ?
C24 C25 1.394(10) . ?
C25 C26 1.354(11) . ?
C26 C27 1.396(10) . ?
C27 C34 1.401(9) . ?
C27 C28 1.435(10) . ?
C28 C29 1.327(11) . ?
C29 C30 1.429(10) . ?
C30 C35 1.393(9) . ?
C30 C31 1.427(10) . ?
C31 C32 1.375(11) . ?
C32 C33 1.360(10) . ?
C34 C35 1.438(8) . ?
C36 F10 1.323(7) . ?
C36 F11 1.323(8) . ?
C36 F12 1.341(8) . ?
C36 C37 1.476(9) . ?
C37 C38 1.372(8) . ?
C38 C39 1.366(9) . ?
C39 C40 1.470(10) . ?
C40 F8 1.262(11) . ?
C40 F9 1.292(10) . ?
C40 F7 1.322(11) . ?
C41 Cl2 1.682(9) . ?
C41 Cl2' 1.702(9) . ?
C41 Cl1 1.749(10) . ?
